data_4124449
loop_
_publ_author_name
'Merritt, E.A.'
'Dunaway-Mariano, D.'
'Sundaralingam, M.'

_publ_section_title
;
 Crystal structure and chelate ring pucker of bidentate
 (pyrophosphato)tetraaquochromium(III) trihydrate, a model for metal-ADP
 coordination
;
_journal_name_full 'Journal of the American Chemical Society'
_journal_page_first 3565
_journal_page_last 3567
_journal_volume 103
_journal_year 1981
_chemical_formula_sum 'Cr H15 O14 P2'
_chemical_name_systematic 'Cr (H2 O)4 H P2 O7 (H2 O)3'
_space_group_IT_number 2
_symmetry_space_group_name_Hall '-P 1'
_symmetry_space_group_name_H-M 'P -1'
_cell_angle_alpha 69.19
_cell_angle_beta 89.54
_cell_angle_gamma 68.37
_cell_formula_units_Z 2
_cell_length_a 7.038
_cell_length_b 8.858
_cell_length_c 10.636
_cell_volume 570.379
_citation_journal_id_ASTM JACSAT
_cod_data_source_file Merritt_JACSAT_1981_732.cif
_cod_data_source_block H15Cr1O14P2
_cod_original_cell_volume 570.3791
_cod_original_formula_sum 'H15 Cr1 O14 P2'
_cod_database_code 4124449

loop_
_symmetry_equiv_pos_as_xyz
x,y,z
-x,-y,-z

loop_
_atom_site_label
_atom_site_type_symbol
_atom_site_fract_x
_atom_site_fract_y
_atom_site_fract_z
_atom_site_occupancy
_atom_site_U_iso_or_equiv
H12 H+1 -0.416 0.737 0.323 1 0.0
O5 O-2 0.5075 0.6074 0.6112 1 0.0
H6 H+1 0.91 0.76 0.556 1 0.0
H13 H+1 -0.361 0.6 0.326 1 0.0
O4 O-2 0.2346 0.8777 0.6257 1 0.0
H2 H+1 1.06 0.389 0.672 1 0.0
Cr1 Cr+3 0.73395 0.58492 0.72805 1 0.0
O3 O-2 0.2213 0.6896 0.8663 1 0.0
H11 H+1 -0.226 0.104 -0.239 1 0.0
H9 H+1 0.739 0.29 0.863 1 0.0
P2 P+5 0.3091 0.7632 0.5304 1 0.0
H3 H+1 0.893 0.391 0.601 1 0.0
H15 H+1 0.337 0.223 0.904 1 0.0
O1 O-2 0.5458 0.746 0.8046 1 0.0
P1 P+5 0.3116 0.8149 0.7829 1 0.0
H14 H+1 0.327 0.216 1.031 1 0.0
H7 H+1 0.727 0.893 0.59 1 0.0
O9 O-2 0.971 0.5404 0.8541 1 0.0
O10 O-2 0.7775 0.7854 0.5964 1 0.0
H5 H+1 1.027 0.613 0.83 1 0.0
O13 O-2 -0.3377 0.6881 0.2864 1 0.0
O12 O-2 -0.1595 0.0705 -0.1603 1 0.0
H10 H+1 -0.209 0.011 -0.103 1 0.0
H1 H+1 0.09 1.042 0.82 1 0.0
O6 O-2 0.3413 0.887 0.4009 1 0.0
O7 O-2 0.1412 0.7019 0.5161 1 0.0
O2 O-2 0.2348 0.9876 0.8107 1 0.0
O11 O-2 0.6977 0.3832 0.8704 1 0.0
H8 H+1 0.698 0.359 0.961 1 0.0
H4 H+1 1.042 0.436 0.894 1 0.0
O8 O-2 0.9269 0.4253 0.6536 1 0.0
O14 O-2 0.2544 0.2076 0.9869 1 0.0
